data_2020933
loop_
_publ_author_name
'Han, Delong'
'Andres, Benjamin'
'Spannenberg, Anke'
'Beweries, Torsten'

_publ_section_title
;
 Synthesis and coordination chemistry of the PPN ligand
 2-[bis(diisopropylphosphanyl)methyl]-6-methylpyridine
;
_journal_coeditor_code OV3095
_journal_issue 11
_journal_name_full 'Acta Crystallographica Section C'
_journal_page_first 917
_journal_page_last 922
_journal_paper_doi 10.1107/S205322961701261X
_journal_volume 73
_journal_year 2017
_chemical_formula_iupac '[Fe Cl2 (C19 H35 N P2)]'
_chemical_formula_moiety 'C19 H35 Cl2 Fe N P2'
_chemical_formula_sum 'C19 H35 Cl2 Fe N P2'
_chemical_formula_weight 466.17
_chemical_name_systematic
{2-[Bis(diisopropylphosphanyl)methyl]-6-methylpyridine-\k^2^<i>P</i>,<i>N</i>}dichloridoiron(II)
_space_group_crystal_system triclinic
_space_group_IT_number 2
_space_group_name_Hall '-P 1'
_space_group_name_H-M_alt 'P -1'
_symmetry_space_group_name_Hall '-P 1'
_symmetry_space_group_name_H-M 'P -1'
_atom_sites_solution_hydrogens geom
_audit_creation_method SHELXL-2014/7
_cell_angle_alpha 87.0826(6)
_cell_angle_beta 80.8448(6)
_cell_angle_gamma 75.7315(6)
_cell_formula_units_Z 2
_cell_length_a 8.29070(10)
_cell_length_b 10.7222(2)
_cell_length_c 13.6434(2)
_cell_measurement_reflns_used 9793
_cell_measurement_temperature 150(2)
_cell_measurement_theta_max 30.55
_cell_measurement_theta_min 2.49
_cell_volume 1160.35(3)
_computing_cell_refinement
;
SAINT (Bruker, 2013)
;
_computing_data_collection
;
APEX2 (Bruker, 2014)
;
_computing_data_reduction
;
SAINT (Bruker, 2013)
;
_computing_molecular_graphics
;
XP in SHELXTL (Sheldrick, 2015)
;
_computing_publication_material
;
publCIF (Westrip, 2010)
;
_computing_structure_refinement
;
SHELXL-2014/7 (Sheldrick, 2015)
;
_computing_structure_solution
;
SHELXS97 (Sheldrick, 2015)
;
_diffrn_ambient_temperature 150(2)
_diffrn_detector_area_resol_mean 8.3333
_diffrn_measured_fraction_theta_full 1.000
_diffrn_measured_fraction_theta_max 1.000
_diffrn_measurement_device_type 'Bruker APEXII CCD area-detector'
_diffrn_measurement_method '\f and \w'
_diffrn_radiation_type MoK\a
_diffrn_radiation_wavelength 0.71073
_diffrn_reflns_av_R_equivalents 0.0208
_diffrn_reflns_limit_h_max 10
_diffrn_reflns_limit_h_min -10
_diffrn_reflns_limit_k_max 14
_diffrn_reflns_limit_k_min -14
_diffrn_reflns_limit_l_max 18
_diffrn_reflns_limit_l_min -18
_diffrn_reflns_number 32317
_diffrn_reflns_theta_full 25.242
_diffrn_reflns_theta_max 27.994
_diffrn_reflns_theta_min 1.960
_exptl_absorpt_coefficient_mu 1.021
_exptl_absorpt_correction_T_max 0.72
_exptl_absorpt_correction_T_min 0.67
_exptl_absorpt_correction_type multi-scan
_exptl_absorpt_process_details
;
(SADABS; Bruker, 2014)
;
_exptl_crystal_colour colourless
_exptl_crystal_density_diffrn 1.334
_exptl_crystal_description prism
_exptl_crystal_F_000 492
_exptl_crystal_size_max 0.398
_exptl_crystal_size_mid 0.387
_exptl_crystal_size_min 0.349
_refine_diff_density_max 0.347
_refine_diff_density_min -0.291
_refine_ls_extinction_method none
_refine_ls_goodness_of_fit_ref 1.047
_refine_ls_hydrogen_treatment constr
_refine_ls_matrix_type full
_refine_ls_number_parameters 235
_refine_ls_number_reflns 5588
_refine_ls_number_restraints 0
_refine_ls_restrained_S_all 1.047
_refine_ls_R_factor_all 0.0282
_refine_ls_R_factor_gt 0.0254
_refine_ls_shift/su_max 0.001
_refine_ls_shift/su_mean 0.000
_refine_ls_structure_factor_coef Fsqd
_refine_ls_weighting_details 'w = 1/[\s^2^(Fo^2^)+(0.0371P)^2^+0.4053P] where P=(Fo^2^+2Fc^2^)/3'
_refine_ls_weighting_scheme calc
_refine_ls_wR_factor_gt 0.0673
_refine_ls_wR_factor_ref 0.0693
_reflns_number_gt 5098
_reflns_number_total 5588
_reflns_threshold_expression I>2\s(I)
_cod_data_source_file ov3095sup1.cif
_cod_data_source_block 2
_cod_database_code 2020933
_shelx_space_group_comment
;
The symmetry employed for this shelxl refinement is uniquely defined
by the following loop, which should always be used as a source of
symmetry information in preference to the above space-group names.
They are only intended as comments.
;

loop_
_space_group_symop_operation_xyz
'x, y, z'
'-x, -y, -z'

loop_
_atom_site_type_symbol
_atom_site_label
_atom_site_fract_x
_atom_site_fract_y
_atom_site_fract_z
_atom_site_U_iso_or_equiv
_atom_site_adp_type
_atom_site_calc_flag
_atom_site_occupancy
C C1 -0.2830(2) 0.40894(16) 0.94201(12) 0.0398(4) Uani d 1
H H1A -0.3052 0.4918 0.9066 0.060 Uiso calc 1
H H1B -0.3389 0.4203 1.0110 0.060 Uiso calc 1
H H1C -0.3266 0.3473 0.9097 0.060 Uiso calc 1
C C2 -0.09722(18) 0.35914(13) 0.94009(10) 0.0279(3) Uani d 1
C C3 -0.0266(2) 0.34565(14) 1.02632(10) 0.0345(3) Uani d 1
H H3 -0.0963 0.3667 1.0884 0.041 Uiso calc 1
C C4 0.1453(2) 0.30160(14) 1.02213(10) 0.0342(3) Uani d 1
H H4 0.1956 0.2958 1.0806 0.041 Uiso calc 1
C C5 0.24327(18) 0.26611(13) 0.93169(10) 0.0276(3) Uani d 1
H H5 0.3619 0.2357 0.9272 0.033 Uiso calc 1
C C6 0.16627(16) 0.27526(11) 0.84670(9) 0.0204(2) Uani d 1
C C7 0.26917(15) 0.22169(12) 0.74970(9) 0.0198(2) Uani d 1
H H7 0.3848 0.2342 0.7495 0.024 Uiso calc 1
C C8 0.2573(2) 0.23721(15) 0.52530(10) 0.0317(3) Uani d 1
H H8 0.2288 0.3058 0.4740 0.038 Uiso calc 1
C C9 0.1601(2) 0.13886(17) 0.50889(12) 0.0415(4) Uani d 1
H H9A 0.1842 0.1146 0.4388 0.062 Uiso calc 1
H H9B 0.0391 0.1763 0.5271 0.062 Uiso calc 1
H H9C 0.1943 0.0623 0.5502 0.062 Uiso calc 1
C C10 0.4472(2) 0.18484(16) 0.50054(12) 0.0386(4) Uani d 1
H H10A 0.4852 0.1171 0.5486 0.058 Uiso calc 1
H H10B 0.5035 0.2546 0.5036 0.058 Uiso calc 1
H H10C 0.4750 0.1492 0.4335 0.058 Uiso calc 1
C C11 0.30151(17) 0.44907(13) 0.63032(10) 0.0248(3) Uani d 1
H H11 0.4237 0.4078 0.6102 0.030 Uiso calc 1
C C12 0.2426(2) 0.54297(16) 0.54739(12) 0.0403(4) Uani d 1
H H12A 0.1211 0.5795 0.5631 0.060 Uiso calc 1
H H12B 0.2676 0.4971 0.4844 0.060 Uiso calc 1
H H12C 0.3017 0.6124 0.5417 0.060 Uiso calc 1
C C13 0.2829(2) 0.52133(14) 0.72650(11) 0.0327(3) Uani d 1
H H13A 0.3481 0.5870 0.7155 0.049 Uiso calc 1
H H13B 0.3248 0.4607 0.7782 0.049 Uiso calc 1
H H13C 0.1639 0.5628 0.7477 0.049 Uiso calc 1
C C14 0.07401(16) 0.02296(13) 0.76490(10) 0.0256(3) Uani d 1
H H14 0.0037 0.0976 0.7319 0.031 Uiso calc 1
C C15 -0.00711(18) 0.02459(14) 0.87367(11) 0.0309(3) Uani d 1
H H15A -0.1297 0.0430 0.8776 0.046 Uiso calc 1
H H15B 0.0227 0.0913 0.9087 0.046 Uiso calc 1
H H15C 0.0337 -0.0595 0.9045 0.046 Uiso calc 1
C C16 0.0610(2) -0.09787(16) 0.71464(13) 0.0394(3) Uani d 1
H H16A 0.1247 -0.1744 0.7462 0.059 Uiso calc 1
H H16B 0.1075 -0.0955 0.6441 0.059 Uiso calc 1
H H16C -0.0574 -0.1010 0.7215 0.059 Uiso calc 1
C C17 0.38944(17) -0.02608(13) 0.84884(11) 0.0281(3) Uani d 1
H H17 0.3196 0.0186 0.9095 0.034 Uiso calc 1
C C18 0.3967(2) -0.17053(15) 0.85773(15) 0.0419(4) Uani d 1
H H18A 0.4560 -0.2129 0.7957 0.063 Uiso calc 1
H H18B 0.2819 -0.1830 0.8704 0.063 Uiso calc 1
H H18C 0.4566 -0.2079 0.9127 0.063 Uiso calc 1
C C19 0.56840(19) -0.00804(17) 0.83946(15) 0.0433(4) Uani d 1
H H19A 0.6159 -0.0405 0.8998 0.065 Uiso calc 1
H H19B 0.5660 0.0836 0.8306 0.065 Uiso calc 1
H H19C 0.6381 -0.0556 0.7820 0.065 Uiso calc 1
Cl Cl1 -0.19909(5) 0.60518(3) 0.72287(3) 0.03626(9) Uani d 1
Cl Cl2 -0.28430(5) 0.26938(4) 0.69474(3) 0.04066(10) Uani d 1
Fe Fe1 -0.10739(2) 0.38971(2) 0.71724(2) 0.02406(6) Uani d 1
N N1 -0.00088(13) 0.32666(10) 0.85065(8) 0.0215(2) Uani d 1
P P1 0.18512(4) 0.32060(3) 0.64470(2) 0.02016(7) Uani d 1
P P2 0.29435(4) 0.04141(3) 0.73723(2) 0.02283(8) Uani d 1

loop_
_atom_site_aniso_label
_atom_site_aniso_U_11
_atom_site_aniso_U_22
_atom_site_aniso_U_33
_atom_site_aniso_U_12
_atom_site_aniso_U_13
_atom_site_aniso_U_23
C1 0.0330(8) 0.0397(8) 0.0354(8) 0.0005(6) 0.0120(6) 0.0043(6)
C2 0.0331(7) 0.0208(6) 0.0247(6) -0.0041(5) 0.0062(5) 0.0020(5)
C3 0.0537(9) 0.0248(7) 0.0197(6) -0.0058(6) 0.0046(6) -0.0009(5)
C4 0.0575(10) 0.0271(7) 0.0208(6) -0.0124(6) -0.0117(6) 0.0016(5)
C5 0.0349(7) 0.0242(6) 0.0261(6) -0.0079(5) -0.0111(5) 0.0026(5)
C6 0.0248(6) 0.0170(5) 0.0199(6) -0.0065(4) -0.0028(5) 0.0014(4)
C7 0.0180(5) 0.0205(6) 0.0205(6) -0.0045(4) -0.0020(4) 0.0006(4)
C8 0.0402(8) 0.0357(7) 0.0187(6) -0.0097(6) -0.0010(5) -0.0030(5)
C9 0.0506(10) 0.0459(9) 0.0324(8) -0.0155(8) -0.0113(7) -0.0085(7)
C10 0.0406(8) 0.0375(8) 0.0341(8) -0.0119(7) 0.0126(6) -0.0124(6)
C11 0.0240(6) 0.0250(6) 0.0249(6) -0.0078(5) 0.0007(5) 0.0018(5)
C12 0.0507(10) 0.0376(8) 0.0347(8) -0.0170(7) -0.0072(7) 0.0144(6)
C13 0.0413(8) 0.0262(7) 0.0321(7) -0.0126(6) -0.0021(6) -0.0025(6)
C14 0.0229(6) 0.0263(6) 0.0296(7) -0.0082(5) -0.0072(5) 0.0009(5)
C15 0.0257(7) 0.0330(7) 0.0351(7) -0.0122(5) -0.0002(6) 0.0012(6)
C16 0.0456(9) 0.0380(8) 0.0408(8) -0.0188(7) -0.0101(7) -0.0039(7)
C17 0.0217(6) 0.0256(6) 0.0368(7) -0.0046(5) -0.0085(5) 0.0079(5)
C18 0.0365(8) 0.0270(7) 0.0618(11) -0.0061(6) -0.0134(7) 0.0134(7)
C19 0.0249(7) 0.0400(9) 0.0665(11) -0.0084(6) -0.0161(7) 0.0167(8)
Cl1 0.0397(2) 0.02900(17) 0.03246(18) 0.00366(14) -0.00280(14) 0.00292(14)
Cl2 0.02648(17) 0.0446(2) 0.0564(2) -0.01536(15) -0.01715(16) 0.01506(18)
Fe1 0.01833(10) 0.02661(11) 0.02564(10) -0.00326(7) -0.00360(7) 0.00462(7)
N1 0.0223(5) 0.0195(5) 0.0207(5) -0.0041(4) 0.0012(4) 0.0010(4)
P1 0.01961(15) 0.02301(16) 0.01714(14) -0.00482(12) -0.00141(11) 0.00041(11)
P2 0.02126(16) 0.02019(16) 0.02495(16) -0.00324(12) -0.00002(12) -0.00049(12)

loop_
_atom_type_symbol
_atom_type_description
_atom_type_scat_dispersion_real
_atom_type_scat_dispersion_imag
_atom_type_scat_source
C C 0.0033 0.0016 'International Tables Vol C Tables 4.2.6.8 and 6.1.1.4'
H H 0.0000 0.0000 'International Tables Vol C Tables 4.2.6.8 and 6.1.1.4'
N N 0.0061 0.0033 'International Tables Vol C Tables 4.2.6.8 and 6.1.1.4'
P P 0.1023 0.0942 'International Tables Vol C Tables 4.2.6.8 and 6.1.1.4'
Cl Cl 0.1484 0.1585 'International Tables Vol C Tables 4.2.6.8 and 6.1.1.4'
Fe Fe 0.3463 0.8444 'International Tables Vol C Tables 4.2.6.8 and 6.1.1.4'

loop_
_geom_angle_atom_site_label_1
_geom_angle_atom_site_label_2
_geom_angle_atom_site_label_3
_geom_angle
C2 C1 H1A 109.5
C2 C1 H1B 109.5
H1A C1 H1B 109.5
C2 C1 H1C 109.5
H1A C1 H1C 109.5
H1B C1 H1C 109.5
N1 C2 C3 121.21(13)
N1 C2 C1 117.60(13)
C3 C2 C1 121.18(13)
C4 C3 C2 119.92(13)
C4 C3 H3 120.0
C2 C3 H3 120.0
C3 C4 C5 119.01(13)
C3 C4 H4 120.5
C5 C4 H4 120.5
C4 C5 C6 119.39(13)
C4 C5 H5 120.3
C6 C5 H5 120.3
N1 C6 C5 120.99(12)
N1 C6 C7 119.20(11)
C5 C6 C7 119.75(11)
C6 C7 P1 109.45(8)
C6 C7 P2 113.43(8)
P1 C7 P2 114.36(6)
C6 C7 H7 106.3
P1 C7 H7 106.3
P2 C7 H7 106.3
C9 C8 C10 112.51(13)
C9 C8 P1 113.87(11)
C10 C8 P1 115.03(10)
C9 C8 H8 104.7
C10 C8 H8 104.7
P1 C8 H8 104.7
C8 C9 H9A 109.5
C8 C9 H9B 109.5
H9A C9 H9B 109.5
C8 C9 H9C 109.5
H9A C9 H9C 109.5
H9B C9 H9C 109.5
C8 C10 H10A 109.5
C8 C10 H10B 109.5
H10A C10 H10B 109.5
C8 C10 H10C 109.5
H10A C10 H10C 109.5
H10B C10 H10C 109.5
C13 C11 C12 110.33(12)
C13 C11 P1 112.54(9)
C12 C11 P1 109.83(10)
C13 C11 H11 108.0
C12 C11 H11 108.0
P1 C11 H11 108.0
C11 C12 H12A 109.5
C11 C12 H12B 109.5
H12A C12 H12B 109.5
C11 C12 H12C 109.5
H12A C12 H12C 109.5
H12B C12 H12C 109.5
C11 C13 H13A 109.5
C11 C13 H13B 109.5
H13A C13 H13B 109.5
C11 C13 H13C 109.5
H13A C13 H13C 109.5
H13B C13 H13C 109.5
C15 C14 C16 110.11(12)
C15 C14 P2 117.72(9)
C16 C14 P2 109.62(10)
C15 C14 H14 106.2
C16 C14 H14 106.2
P2 C14 H14 106.2
C14 C15 H15A 109.5
C14 C15 H15B 109.5
H15A C15 H15B 109.5
C14 C15 H15C 109.5
H15A C15 H15C 109.5
H15B C15 H15C 109.5
C14 C16 H16A 109.5
C14 C16 H16B 109.5
H16A C16 H16B 109.5
C14 C16 H16C 109.5
H16A C16 H16C 109.5
H16B C16 H16C 109.5
C19 C17 C18 108.69(12)
C19 C17 P2 110.00(10)
C18 C17 P2 109.38(11)
C19 C17 H17 109.6
C18 C17 H17 109.6
P2 C17 H17 109.6
C17 C18 H18A 109.5
C17 C18 H18B 109.5
H18A C18 H18B 109.5
C17 C18 H18C 109.5
H18A C18 H18C 109.5
H18B C18 H18C 109.5
C17 C19 H19A 109.5
C17 C19 H19B 109.5
H19A C19 H19B 109.5
C17 C19 H19C 109.5
H19A C19 H19C 109.5
H19B C19 H19C 109.5
N1 Fe1 Cl2 109.28(3)
N1 Fe1 Cl1 107.56(3)
Cl2 Fe1 Cl1 119.795(17)
N1 Fe1 P1 81.10(3)
Cl2 Fe1 P1 118.828(16)
Cl1 Fe1 P1 112.541(15)
C6 N1 C2 119.21(11)
C6 N1 Fe1 120.79(8)
C2 N1 Fe1 119.02(9)
C8 P1 C11 102.15(6)
C8 P1 C7 112.31(6)
C11 P1 C7 103.01(6)
C8 P1 Fe1 123.70(5)
C11 P1 Fe1 114.71(4)
C7 P1 Fe1 99.47(4)
C17 P2 C14 104.38(6)
C17 P2 C7 102.68(6)
C14 P2 C7 103.41(6)

loop_
_geom_bond_atom_site_label_1
_geom_bond_atom_site_label_2
_geom_bond_distance
C1 C2 1.497(2)
C1 H1A 0.9800
C1 H1B 0.9800
C1 H1C 0.9800
C2 N1 1.3581(16)
C2 C3 1.381(2)
C3 C4 1.379(2)
C3 H3 0.9500
C4 C5 1.379(2)
C4 H4 0.9500
C5 C6 1.3982(17)
C5 H5 0.9500
C6 N1 1.3527(16)
C6 C7 1.5118(17)
C7 P1 1.8604(12)
C7 P2 1.9058(12)
C7 H7 1.0000
C8 C9 1.521(2)
C8 C10 1.524(2)
C8 P1 1.8401(14)
C8 H8 1.0000
C9 H9A 0.9800
C9 H9B 0.9800
C9 H9C 0.9800
C10 H10A 0.9800
C10 H10B 0.9800
C10 H10C 0.9800
C11 C13 1.5252(19)
C11 C12 1.533(2)
C11 P1 1.8533(13)
C11 H11 1.0000
C12 H12A 0.9800
C12 H12B 0.9800
C12 H12C 0.9800
C13 H13A 0.9800
C13 H13B 0.9800
C13 H13C 0.9800
C14 C15 1.528(2)
C14 C16 1.531(2)
C14 P2 1.8628(13)
C14 H14 1.0000
C15 H15A 0.9800
C15 H15B 0.9800
C15 H15C 0.9800
C16 H16A 0.9800
C16 H16B 0.9800
C16 H16C 0.9800
C17 C19 1.5276(19)
C17 C18 1.535(2)
C17 P2 1.8581(14)
C17 H17 1.0000
C18 H18A 0.9800
C18 H18B 0.9800
C18 H18C 0.9800
C19 H19A 0.9800
C19 H19B 0.9800
C19 H19C 0.9800
Cl1 Fe1 2.2483(4)
Cl2 Fe1 2.2420(4)
Fe1 N1 2.1545(11)
Fe1 P1 2.4155(4)

loop_
_geom_torsion_atom_site_label_1
_geom_torsion_atom_site_label_2
_geom_torsion_atom_site_label_3
_geom_torsion_atom_site_label_4
_geom_torsion
N1 C2 C3 C4 1.7(2)
C1 C2 C3 C4 -178.89(14)
C2 C3 C4 C5 -2.9(2)
C3 C4 C5 C6 -0.2(2)
C4 C5 C6 N1 4.65(19)
C4 C5 C6 C7 -172.59(12)
N1 C6 C7 P1 34.98(13)
C5 C6 C7 P1 -147.74(10)
N1 C6 C7 P2 -94.05(12)
C5 C6 C7 P2 83.23(13)
C5 C6 N1 C2 -5.90(18)
C7 C6 N1 C2 171.35(11)
C5 C6 N1 Fe1 162.68(9)
C7 C6 N1 Fe1 -20.07(14)
C3 C2 N1 C6 2.74(19)
C1 C2 N1 C6 -176.70(12)
C3 C2 N1 Fe1 -166.04(10)
C1 C2 N1 Fe1 14.52(16)
C9 C8 P1 C11 -170.56(12)
C10 C8 P1 C11 57.46(12)
C9 C8 P1 C7 79.73(13)
C10 C8 P1 C7 -52.25(13)
C9 C8 P1 Fe1 -39.45(14)
C10 C8 P1 Fe1 -171.43(9)
C13 C11 P1 C8 -171.63(10)
C12 C11 P1 C8 65.03(12)
C13 C11 P1 C7 -55.00(11)
C12 C11 P1 C7 -178.34(10)
C13 C11 P1 Fe1 51.99(11)
C12 C11 P1 Fe1 -71.35(11)
C6 C7 P1 C8 -162.66(9)
P2 C7 P1 C8 -34.14(9)
C6 C7 P1 C11 88.17(9)
P2 C7 P1 C11 -143.31(7)
C6 C7 P1 Fe1 -30.09(8)
P2 C7 P1 Fe1 98.43(6)
C19 C17 P2 C14 -175.84(11)
C18 C17 P2 C14 64.85(12)
C19 C17 P2 C7 -68.20(12)
C18 C17 P2 C7 172.49(10)
C15 C14 P2 C17 28.56(12)
C16 C14 P2 C17 -98.29(11)
C15 C14 P2 C7 -78.54(11)
C16 C14 P2 C7 154.61(10)

_cod_database_fobs_code 2020933
